data_1507979
loop_
_publ_author_name
'Aidoudi, Farida H.'
'Aldous, David W.'
'Goff, Richard J.'
'Slawin, Alexandra M. Z.'
'Attfield, J. Paul'
'Morris, Russell E.'
'Lightfoot, Philip'

_publ_contact_author 'Russell Morris'
_publ_section_title
;
 An ionothermally prepared S&#x00A0;=&#x00A0;1/2 vanadium oxyfluoride
 kagome lattice.
;
_journal_issue 10
_journal_name_full 'Nature chemistry'
_journal_page_first 801
_journal_page_last 806
_journal_paper_doi 10.1038/nchem.1129
_journal_volume 3
_journal_year 2011
_chemical_formula_moiety 'F18 O6 V7, H14 C7 N, 2(H4 N)'
_chemical_formula_sum 'C7 H22 F18 N3 O6 V7'
_chemical_formula_weight 942.86
_chemical_name_systematic
;
?
;
_space_group_IT_number 166
_symmetry_cell_setting trigonal
_symmetry_space_group_name_Hall '-R 3 2"'
_symmetry_space_group_name_H-M 'R -3 m :H'
_atom_sites_solution_hydrogens geom
_atom_sites_solution_primary direct
_atom_sites_solution_secondary difmap
_audit_creation_method SHELXL-97
_cell_angle_alpha 90.00
_cell_angle_beta 90.00
_cell_angle_gamma 120.00
_cell_formula_units_Z 3
_cell_length_a 7.354(4)
_cell_length_b 7.354(4)
_cell_length_c 43.220(5)
_cell_measurement_reflns_used 1727
_cell_measurement_temperature 93(2)
_cell_measurement_theta_max 27.8
_cell_measurement_theta_min 2.8
_cell_volume 2024.2(16)
_computing_cell_refinement 'CrystalClear-SM Expert 2.0 rc13 (Rigaku,2009)'
_computing_data_collection 'CrystalClear-SM Expert 2.0 rc13 (Rigaku,2009)'
_computing_data_reduction 'CrystalClear-SM Expert 2.0 rc13 (Rigaku,2009)'
_computing_molecular_graphics 'Bruker SHELXTL'
_computing_publication_material 'Bruker SHELXTL'
_computing_structure_refinement 'SHELXL-97 (Sheldrick, 1997)'
_computing_structure_solution 'SHELXS-97 (Sheldrick, 1997)'
_diffrn_ambient_temperature 93(2)
_diffrn_measured_fraction_theta_full 0.998
_diffrn_measured_fraction_theta_max 0.998
_diffrn_measurement_device_type 'CCD area detector'
_diffrn_measurement_method dtprofit.ref
_diffrn_radiation_monochromator confocal
_diffrn_radiation_source 'Rotating Anode'
_diffrn_radiation_type MoK\a
_diffrn_radiation_wavelength 0.71073
_diffrn_reflns_av_R_equivalents 0.1714
_diffrn_reflns_av_sigmaI/netI 0.0659
_diffrn_reflns_limit_h_max 8
_diffrn_reflns_limit_h_min -8
_diffrn_reflns_limit_k_max 7
_diffrn_reflns_limit_k_min -8
_diffrn_reflns_limit_l_max 51
_diffrn_reflns_limit_l_min -51
_diffrn_reflns_number 6879
_diffrn_reflns_theta_full 25.00
_diffrn_reflns_theta_max 25.27
_diffrn_reflns_theta_min 2.83
_exptl_absorpt_coefficient_mu 2.471
_exptl_absorpt_correction_T_max 1.000
_exptl_absorpt_correction_T_min 0.627
_exptl_absorpt_correction_type multi-scan
_exptl_crystal_colour blue
_exptl_crystal_density_diffrn 2.320
_exptl_crystal_density_method 'not measured'
_exptl_crystal_description platelet
_exptl_crystal_F_000 1368
_exptl_crystal_size_max 0.06
_exptl_crystal_size_mid 0.03
_exptl_crystal_size_min 0.01
_refine_diff_density_max 1.676
_refine_diff_density_min -0.889
_refine_diff_density_rms 0.192
_refine_ls_extinction_coef 0.0001(3)
_refine_ls_extinction_expression Fc^*^=kFc[1+0.001xFc^2^\l^3^/sin(2\q)]^-1/4^
_refine_ls_extinction_method SHELXL
_refine_ls_goodness_of_fit_ref 1.139
_refine_ls_hydrogen_treatment mixed
_refine_ls_matrix_type full
_refine_ls_number_parameters 63
_refine_ls_number_reflns 517
_refine_ls_number_restraints 18
_refine_ls_restrained_S_all 1.144
_refine_ls_R_factor_all 0.0816
_refine_ls_R_factor_gt 0.0709
_refine_ls_shift/su_max 0.120
_refine_ls_shift/su_mean 0.010
_refine_ls_structure_factor_coef Fsqd
_refine_ls_weighting_details 'calc w=1/[\s^2^(Fo^2^)+(0.0882P)^2^+43.7194P] where P=(Fo^2^+2Fc^2^)/3'
_refine_ls_weighting_scheme calc
_refine_ls_wR_factor_gt 0.1798
_refine_ls_wR_factor_ref 0.1868
_reflns_number_gt 444
_reflns_number_total 517
_reflns_threshold_expression >2sigma(I)
_cod_data_source_file nchem.1129-s2.cif
_cod_data_source_block Compound_1
_cod_original_sg_symbol_H-M 'R -3 m'
_cod_database_code 1507979

loop_
_symmetry_equiv_pos_as_xyz
'x, y, z'
'-y, x-y, z'
'y, x, -z'
'-x+y, -x, z'
'-x, -x+y, -z'
'x-y, -y, -z'
'x+2/3, y+1/3, z+1/3'
'-y+2/3, x-y+1/3, z+1/3'
'y+2/3, x+1/3, -z+1/3'
'-x+y+2/3, -x+1/3, z+1/3'
'-x+2/3, -x+y+1/3, -z+1/3'
'x-y+2/3, -y+1/3, -z+1/3'
'x+1/3, y+2/3, z+2/3'
'-y+1/3, x-y+2/3, z+2/3'
'y+1/3, x+2/3, -z+2/3'
'-x+y+1/3, -x+2/3, z+2/3'
'-x+1/3, -x+y+2/3, -z+2/3'
'x-y+1/3, -y+2/3, -z+2/3'
'-x, -y, -z'
'y, -x+y, -z'
'-y, -x, z'
'x-y, x, -z'
'x, x-y, z'
'-x+y, y, z'
'-x+2/3, -y+1/3, -z+1/3'
'y+2/3, -x+y+1/3, -z+1/3'
'-y+2/3, -x+1/3, z+1/3'
'x-y+2/3, x+1/3, -z+1/3'
'x+2/3, x-y+1/3, z+1/3'
'-x+y+2/3, y+1/3, z+1/3'
'-x+1/3, -y+2/3, -z+2/3'
'y+1/3, -x+y+2/3, -z+2/3'
'-y+1/3, -x+2/3, z+2/3'
'x-y+1/3, x+2/3, -z+2/3'
'x+1/3, x-y+2/3, z+2/3'
'-x+y+1/3, y+2/3, z+2/3'

loop_
_atom_site_label
_atom_site_type_symbol
_atom_site_fract_x
_atom_site_fract_y
_atom_site_fract_z
_atom_site_U_iso_or_equiv
_atom_site_adp_type
_atom_site_occupancy
_atom_site_symmetry_multiplicity
_atom_site_calc_flag
_atom_site_refinement_flags
_atom_site_disorder_assembly
_atom_site_disorder_group
V1 V 1.0000 1.0000 0.0000 0.0268(8) Uani 1 12 d S . .
F1 F 0.8738(4) 0.7476(8) 0.02460(10) 0.0284(11) Uani 1 2 d S . .
O1 O 0.8040(5) 0.6080(9) 0.10843(13) 0.0275(13) Uani 1 2 d S . .
V2 V 0.82990(10) 0.65981(19) 0.07263(3) 0.0192(4) Uani 1 2 d S . .
F2 F 0.5433(3) 0.4567(3) 0.05866(10) 0.0223(10) Uani 1 2 d S . .
F3 F 0.7434(7) 0.8717(4) 0.07342(10) 0.0235(10) Uani 1 2 d S . .
N1 N 0.6667 0.3333 -0.01458(3) 0.108(9) Uani 1 6 d SD . .
H1A H 0.6667 0.3333 -0.03726(3) 0.129 Uiso 1 6 d SD . .
H1B H 0.59126(11) 0.1825(2) -0.01008(18) 0.129 Uiso 1 2 d SD . .
N2 N 0.6667 0.3333 -0.13144(3) 0.148(15) Uani 1 6 d SDU A -1
H2N H 0.6667 0.3333 -0.10877(4) 0.178 Uiso 1 6 d SD B -1
C2 C 0.49734(19) 0.1624(4) -0.15066(4) 0.197(17) Uani 0.50 1 d PDU A -1
H2A H 0.3977(5) 0.2001(10) -0.1594(3) 0.237 Uiso 1 2 d SD C -1
H2B H 0.5608(7) 0.1148(13) -0.1663(2) 0.237 Uiso 1 2 d SD D -1

loop_
_atom_site_aniso_label
_atom_site_aniso_U_11
_atom_site_aniso_U_22
_atom_site_aniso_U_33
_atom_site_aniso_U_23
_atom_site_aniso_U_13
_atom_site_aniso_U_12
V1 0.0223(11) 0.0223(11) 0.0358(19) 0.000 0.000 0.0111(5)
F1 0.0253(18) 0.029(3) 0.032(2) 0.003(2) 0.0013(10) 0.0145(13)
O1 0.024(2) 0.026(3) 0.033(3) 0.000(3) -0.0002(13) 0.0129(15)
V2 0.0150(5) 0.0149(7) 0.0277(7) 0.0002(5) 0.0001(2) 0.0074(3)
F2 0.0153(11) 0.0153(11) 0.035(2) 0.0001(10) -0.0001(10) 0.0071(14)
F3 0.016(2) 0.0196(16) 0.034(2) 0.0008(9) 0.0017(19) 0.0078(11)
N1 0.078(10) 0.078(10) 0.17(3) 0.000 0.000 0.039(5)
N2 0.16(3) 0.16(3) 0.084(17) 0.03(4) -0.03(4) 0.06(3)
C2 0.32(3) 0.084(15) 0.116(15) 0.007(12) 0.10(2) 0.042(18)

loop_
_atom_type_symbol
_atom_type_description
_atom_type_scat_dispersion_real
_atom_type_scat_dispersion_imag
_atom_type_scat_source
C C 0.0033 0.0016 'International Tables Vol C Tables 4.2.6.8 and 6.1.1.4'
H H 0.0000 0.0000 'International Tables Vol C Tables 4.2.6.8 and 6.1.1.4'
F F 0.0171 0.0103 'International Tables Vol C Tables 4.2.6.8 and 6.1.1.4'
N N 0.0061 0.0033 'International Tables Vol C Tables 4.2.6.8 and 6.1.1.4'
O O 0.0106 0.0060 'International Tables Vol C Tables 4.2.6.8 and 6.1.1.4'
V V 0.3005 0.5294 'International Tables Vol C Tables 4.2.6.8 and 6.1.1.4'

loop_
_geom_angle_atom_site_label_1
_geom_angle_atom_site_label_2
_geom_angle_atom_site_label_3
_geom_angle
_geom_angle_site_symmetry_1
_geom_angle_site_symmetry_3
F1 V1 F1 87.51(19) . 22_655
F1 V1 F1 87.51(19) . 20_565
F1 V1 F1 92.49(19) 22_655 20_565
F1 V1 F1 179.998(1) . 19_775
F1 V1 F1 92.49(19) 22_655 19_775
F1 V1 F1 92.49(19) 20_565 19_775
F1 V1 F1 92.49(19) . 2_765
F1 V1 F1 87.51(19) 22_655 2_765
F1 V1 F1 179.997(1) 20_565 2_765
F1 V1 F1 87.51(19) 19_775 2_765
F1 V1 F1 92.49(19) . 4_675
F1 V1 F1 179.999(1) 22_655 4_675
F1 V1 F1 87.51(19) 20_565 4_675
F1 V1 F1 87.51(19) 19_775 4_675
F1 V1 F1 92.49(19) 2_765 4_675
V1 F1 V2 138.6(3) . .
O1 V2 F3 97.3(2) . 2_765
O1 V2 F3 97.3(2) . .
F3 V2 F3 92.7(3) 2_765 .
O1 V2 F2 99.4(2) . .
F3 V2 F2 163.16(19) 2_765 .
F3 V2 F2 87.64(18) . .
O1 V2 F2 99.4(2) . 4_665
F3 V2 F2 87.64(18) 2_765 4_665
F3 V2 F2 163.16(19) . 4_665
F2 V2 F2 87.2(3) . 4_665
O1 V2 F1 177.0(3) . .
F3 V2 F1 80.64(16) 2_765 .
F3 V2 F1 80.64(16) . .
F2 V2 F1 82.81(16) . .
F2 V2 F1 82.81(16) 4_665 .
V2 F2 V2 131.9(2) 2_655 .
V2 F3 V2 147.2(3) 4_675 .
H1A N1 H1B 101.5(5) . .
C2 N2 H2N 123.57(8) . .
N2 C2 H2A 113.6(7) . .
N2 C2 H2B 109.7(3) . .
H2A C2 H2B 113.1(11) . .

loop_
_geom_bond_atom_site_label_1
_geom_bond_atom_site_label_2
_geom_bond_distance
_geom_bond_site_symmetry_2
V1 F1 1.927(5) .
V1 F1 1.927(5) 22_655
V1 F1 1.928(5) 20_565
V1 F1 1.928(5) 19_775
V1 F1 1.928(5) 2_765
V1 F1 1.928(5) 4_675
F1 V2 2.150(5) .
O1 V2 1.582(6) .
V2 F3 1.9559(19) 2_765
V2 F3 1.9559(19) .
V2 F2 1.972(2) .
V2 F2 1.972(2) 4_665
F2 V2 1.972(2) 2_655
F3 V2 1.9559(19) 4_675
N1 H1A 0.9800(10) .
N1 H1B 0.9801(12) .
N2 C2 1.502(2) .
N2 H2N 0.9800(10) .
C2 H2A 0.9800(12) .
C2 H2B 0.9800(11) .
